data_1515758
loop_
_publ_author_name
'Li, Yi'
'Xu, Ming-Hua'

_publ_section_title
;
 Rhodium-catalyzed asymmetric tandem cyclization for efficient and rapid
 access to underexplored heterocyclic tertiary allylic alcohols containing
 a tetrasubstituted olefin.
;
_journal_issue 10
_journal_name_full 'Organic letters'
_journal_page_first 2712
_journal_page_last 2715
_journal_paper_doi 10.1021/ol500993h
_journal_volume 16
_journal_year 2014
_chemical_absolute_configuration S
_chemical_formula_sum 'C18 H16 Cl F O2'
_chemical_formula_weight 318.76
_chemical_name_systematic
; 
 ? 
;
_space_group_IT_number 20
_symmetry_space_group_name_Hall 'C 2c 2'
_symmetry_space_group_name_H-M 'C 2 2 21'
_atom_sites_solution_hydrogens geom
_atom_sites_solution_primary direct
_atom_sites_solution_secondary difmap
_audit_creation_method SHELXL-97
_cell_angle_alpha 90.00
_cell_angle_beta 90.00
_cell_angle_gamma 90.00
_cell_formula_units_Z 8
_cell_length_a 9.8770(11)
_cell_length_b 12.0636(14)
_cell_length_c 27.244(3)
_cell_measurement_temperature 296(2)
_cell_volume 3246.2(6)
_computing_structure_refinement 'SHELXL-97 (Sheldrick, 2008)'
_computing_structure_solution 'SHELXS-97 (Sheldrick, 2008)'
_diffrn_ambient_temperature 296(2)
_diffrn_measured_fraction_theta_full 0.986
_diffrn_measured_fraction_theta_max 0.986
_diffrn_radiation_monochromator graphite
_diffrn_radiation_source 'fine-focus sealed tube'
_diffrn_radiation_type MoK\a
_diffrn_radiation_wavelength 0.71073
_diffrn_reflns_av_R_equivalents 0.0196
_diffrn_reflns_av_sigmaI/netI 0.0220
_diffrn_reflns_limit_h_max 12
_diffrn_reflns_limit_h_min -12
_diffrn_reflns_limit_k_max 15
_diffrn_reflns_limit_k_min -15
_diffrn_reflns_limit_l_max 34
_diffrn_reflns_limit_l_min -33
_diffrn_reflns_number 10662
_diffrn_reflns_theta_full 27.48
_diffrn_reflns_theta_max 27.48
_diffrn_reflns_theta_min 1.49
_exptl_absorpt_coefficient_mu 0.249
_exptl_crystal_density_diffrn 1.304
_exptl_crystal_density_method 'not measured'
_exptl_crystal_F_000 1320
_refine_diff_density_max 0.142
_refine_diff_density_min -0.238
_refine_diff_density_rms 0.048
_refine_ls_abs_structure_details 'Flack H D (1983), Acta Cryst. A39, 876-881'
_refine_ls_abs_structure_Flack 0.05(5)
_refine_ls_extinction_method none
_refine_ls_goodness_of_fit_ref 1.270
_refine_ls_hydrogen_treatment mixed
_refine_ls_matrix_type full
_refine_ls_number_parameters 200
_refine_ls_number_reflns 3664
_refine_ls_number_restraints 0
_refine_ls_restrained_S_all 1.270
_refine_ls_R_factor_all 0.0438
_refine_ls_R_factor_gt 0.0373
_refine_ls_shift/su_max 0.007
_refine_ls_shift/su_mean 0.001
_refine_ls_structure_factor_coef Fsqd
_refine_ls_weighting_details 'calc w=1/[\s^2^(Fo^2^)+(0.0451P)^2^+0.0000P] where P=(Fo^2^+2Fc^2^)/3'
_refine_ls_weighting_scheme calc
_refine_ls_wR_factor_gt 0.0881
_refine_ls_wR_factor_ref 0.0913
_reflns_number_gt 3231
_reflns_number_total 3664
_reflns_threshold_expression >2sigma(I)
_cod_data_source_file ol500993h_si_002.cif
_cod_data_source_block 2013366_0m
_cod_depositor_comments 'Adding full bibliography for 1515757--1515758.cif.'
_cod_original_cell_volume 3246.1(6)
_cod_original_sg_symbol_H-M C2221
_cod_database_code 1515758

loop_
_symmetry_equiv_pos_as_xyz
'x, y, z'
'x, -y, -z'
'-x, y, -z+1/2'
'-x, -y, z+1/2'
'x+1/2, y+1/2, z'
'x+1/2, -y+1/2, -z'
'-x+1/2, y+1/2, -z+1/2'
'-x+1/2, -y+1/2, z+1/2'

loop_
_atom_site_label
_atom_site_type_symbol
_atom_site_fract_x
_atom_site_fract_y
_atom_site_fract_z
_atom_site_U_iso_or_equiv
_atom_site_adp_type
_atom_site_occupancy
_atom_site_symmetry_multiplicity
_atom_site_calc_flag
_atom_site_refinement_flags
Cl1 Cl 0.04349(6) 0.94829(5) 0.43699(2) 0.07546(18) Uani 1 1 d .
O2 O 0.33664(13) 0.80112(9) 0.29855(4) 0.0497(3) Uani 1 1 d .
H16 H 0.3677 0.7865 0.2714 0.075 Uiso 1 1 calc R
F1 F -0.17547(11) 0.63158(13) 0.40042(5) 0.0880(4) Uani 1 1 d .
O1 O 0.62943(11) 0.72112(9) 0.29624(4) 0.0500(3) Uani 1 1 d .
C10 C -0.04944(16) 0.60879(15) 0.38276(8) 0.0573(5) Uani 1 1 d .
C11 C 0.0420(2) 0.56187(19) 0.41378(8) 0.0644(5) Uani 1 1 d .
H15 H 0.0187 0.5441 0.4459 0.077 Uiso 1 1 calc R
C12 C 0.17152(18) 0.54126(15) 0.39590(7) 0.0538(4) Uani 1 1 d .
H14 H 0.2353 0.5084 0.4164 0.065 Uiso 1 1 calc R
C7 C 0.20730(14) 0.56852(11) 0.34846(6) 0.0395(3) Uani 1 1 d .
C5 C 0.34816(15) 0.54660(11) 0.33039(6) 0.0389(3) Uani 1 1 d .
C2 C 0.43887(14) 0.62636(12) 0.32566(6) 0.0359(3) Uani 1 1 d .
C3 C 0.41880(16) 0.75098(12) 0.33559(6) 0.0415(4) Uani 1 1 d .
C13 C 0.35883(16) 0.77946(11) 0.38498(6) 0.0409(3) Uani 1 1 d .
C14 C 0.24243(16) 0.84279(12) 0.38854(6) 0.0427(3) Uani 1 1 d .
H4 H 0.1993 0.8678 0.3603 0.051 Uiso 1 1 calc R
C15 C 0.19075(17) 0.86861(13) 0.43398(7) 0.0499(4) Uani 1 1 d .
C16 C 0.2507(2) 0.83383(17) 0.47677(7) 0.0631(5) Uani 1 1 d .
H1 H 0.2140 0.8523 0.5071 0.076 Uiso 1 1 calc R
C17 C 0.3663(2) 0.77111(18) 0.47346(7) 0.0670(6) Uani 1 1 d .
H3 H 0.4092 0.7473 0.5020 0.080 Uiso 1 1 calc R
C18 C 0.4196(2) 0.74292(15) 0.42827(7) 0.0563(4) Uani 1 1 d .
H2 H 0.4970 0.6991 0.4267 0.068 Uiso 1 1 calc R
C4 C 0.56548(17) 0.79282(14) 0.33100(8) 0.0549(5) Uani 1 1 d .
H7 H 0.5671 0.8689 0.3195 0.066 Uiso 1 1 calc R
H8 H 0.6112 0.7891 0.3625 0.066 Uiso 1 1 calc R
C1 C 0.58345(15) 0.61183(13) 0.30857(7) 0.0443(4) Uani 1 1 d .
H6 H 0.6387 0.5803 0.3345 0.053 Uiso 1 1 calc R
H5 H 0.5874 0.5635 0.2802 0.053 Uiso 1 1 calc R
C6 C 0.38038(17) 0.42726(13) 0.31792(8) 0.0541(4) Uani 1 1 d .
H10 H 0.4746 0.4208 0.3098 0.081 Uiso 1 1 calc R
H11 H 0.3266 0.4043 0.2904 0.081 Uiso 1 1 calc R
H9 H 0.3604 0.3810 0.3457 0.081 Uiso 1 1 calc R
C8 C 0.10945(16) 0.61441(13) 0.31841(7) 0.0485(4) Uani 1 1 d .
H13 H 0.1312 0.6316 0.2861 0.058 Uiso 1 1 calc R
C9 C -0.02062(17) 0.63539(16) 0.33543(7) 0.0553(4) Uani 1 1 d .
H12 H -0.0859 0.6666 0.3151 0.066 Uiso 1 1 calc R

loop_
_atom_site_aniso_label
_atom_site_aniso_U_11
_atom_site_aniso_U_22
_atom_site_aniso_U_33
_atom_site_aniso_U_23
_atom_site_aniso_U_13
_atom_site_aniso_U_12
Cl1 0.0708(3) 0.0937(4) 0.0620(3) -0.0087(3) 0.0058(3) 0.0305(3)
O2 0.0630(7) 0.0429(6) 0.0432(6) 0.0050(5) 0.0030(6) 0.0087(5)
F1 0.0414(6) 0.1308(11) 0.0918(9) -0.0191(8) 0.0141(6) 0.0113(7)
O1 0.0429(6) 0.0485(6) 0.0585(7) 0.0019(5) 0.0072(5) -0.0122(5)
C10 0.0346(9) 0.0635(11) 0.0737(13) -0.0107(10) 0.0054(9) -0.0029(8)
C11 0.0525(10) 0.0843(14) 0.0563(12) 0.0008(10) 0.0084(9) -0.0052(10)
C12 0.0407(8) 0.0617(10) 0.0590(11) 0.0036(8) -0.0022(8) -0.0015(8)
C7 0.0345(7) 0.0328(7) 0.0512(10) -0.0049(7) -0.0021(7) -0.0077(5)
C5 0.0370(7) 0.0335(7) 0.0461(9) -0.0010(6) -0.0029(7) -0.0013(6)
C2 0.0344(7) 0.0339(7) 0.0396(8) -0.0014(6) -0.0033(6) -0.0009(5)
C3 0.0424(8) 0.0328(7) 0.0493(10) -0.0005(6) -0.0009(7) -0.0046(6)
C13 0.0463(8) 0.0323(6) 0.0441(9) -0.0017(6) -0.0060(7) -0.0065(6)
C14 0.0484(9) 0.0394(7) 0.0403(9) -0.0020(7) -0.0028(7) 0.0004(6)
C15 0.0506(9) 0.0496(9) 0.0496(10) -0.0051(8) -0.0009(8) 0.0048(7)
C16 0.0798(13) 0.0708(12) 0.0387(10) -0.0061(9) 0.0005(10) 0.0095(10)
C17 0.0843(15) 0.0736(13) 0.0431(10) -0.0004(9) -0.0168(10) 0.0150(11)
C18 0.0606(10) 0.0540(10) 0.0543(11) -0.0033(9) -0.0099(9) 0.0090(8)
C4 0.0508(9) 0.0429(8) 0.0710(12) -0.0063(8) 0.0053(9) -0.0153(7)
C1 0.0364(8) 0.0426(8) 0.0540(10) 0.0008(7) -0.0015(7) -0.0055(6)
C6 0.0451(9) 0.0363(8) 0.0808(13) -0.0049(8) 0.0045(9) -0.0035(7)
C8 0.0417(8) 0.0487(8) 0.0551(10) 0.0028(8) -0.0014(8) -0.0037(7)
C9 0.0399(9) 0.0597(10) 0.0664(12) -0.0013(9) -0.0073(9) 0.0025(7)

loop_
_atom_type_symbol
_atom_type_description
_atom_type_scat_dispersion_real
_atom_type_scat_dispersion_imag
_atom_type_scat_source
C C 0.0033 0.0016 'International Tables Vol C Tables 4.2.6.8 and 6.1.1.4'
H H 0.0000 0.0000 'International Tables Vol C Tables 4.2.6.8 and 6.1.1.4'
O O 0.0106 0.0060 'International Tables Vol C Tables 4.2.6.8 and 6.1.1.4'
F F 0.0171 0.0103 'International Tables Vol C Tables 4.2.6.8 and 6.1.1.4'
Cl Cl 0.1484 0.1585 'International Tables Vol C Tables 4.2.6.8 and 6.1.1.4'

loop_
_geom_angle_atom_site_label_1
_geom_angle_atom_site_label_2
_geom_angle_atom_site_label_3
_geom_angle
C3 O2 H16 109.5
C4 O1 C1 105.13(12)
C9 C10 C11 123.28(17)
C9 C10 F1 118.61(17)
C11 C10 F1 118.11(18)
C10 C11 C12 117.86(19)
C10 C11 H15 121.1
C12 C11 H15 121.1
C7 C12 C11 121.40(18)
C7 C12 H14 119.3
C11 C12 H14 119.3
C12 C7 C8 118.11(15)
C12 C7 C5 120.22(14)
C8 C7 C5 121.66(15)
C2 C5 C7 122.20(13)
C2 C5 C6 121.91(15)
C7 C5 C6 115.89(13)
C5 C2 C1 125.88(14)
C5 C2 C3 127.33(14)
C1 C2 C3 106.78(12)
O2 C3 C13 108.07(13)
O2 C3 C4 109.77(13)
C13 C3 C4 111.54(13)
O2 C3 C2 111.23(12)
C13 C3 C2 115.41(12)
C4 C3 C2 100.64(12)
C14 C13 C18 118.21(15)
C14 C13 C3 120.94(14)
C18 C13 C3 120.84(15)
C15 C14 C13 119.79(15)
C15 C14 H4 120.1
C13 C14 H4 120.1
C16 C15 C14 122.35(15)
C16 C15 Cl1 119.18(14)
C14 C15 Cl1 118.46(13)
C15 C16 C17 118.12(17)
C15 C16 H1 120.9
C17 C16 H1 120.9
C16 C17 C18 120.75(17)
C16 C17 H3 119.6
C18 C17 H3 119.6
C17 C18 C13 120.76(17)
C17 C18 H2 119.6
C13 C18 H2 119.6
O1 C4 C3 105.74(13)
O1 C4 H7 110.6
C3 C4 H7 110.6
O1 C4 H8 110.6
C3 C4 H8 110.6
H7 C4 H8 108.7
O1 C1 C2 105.34(12)
O1 C1 H6 110.7
C2 C1 H6 110.7
O1 C1 H5 110.7
C2 C1 H5 110.7
H6 C1 H5 108.8
C5 C6 H10 109.5
C5 C6 H11 109.5
H10 C6 H11 109.5
C5 C6 H9 109.5
H10 C6 H9 109.5
H11 C6 H9 109.5
C7 C8 C9 121.45(17)
C7 C8 H13 119.3
C9 C8 H13 119.3
C10 C9 C8 117.88(17)
C10 C9 H12 121.1
C8 C9 H12 121.1

loop_
_geom_bond_atom_site_label_1
_geom_bond_atom_site_label_2
_geom_bond_distance
Cl1 C15 1.7453(17)
O2 C3 1.4293(19)
O2 H16 0.8200
F1 C10 1.363(2)
O1 C4 1.430(2)
O1 C1 1.4343(19)
C10 C9 1.359(3)
C10 C11 1.360(3)
C11 C12 1.391(3)
C11 H15 0.9300
C12 C7 1.380(3)
C12 H14 0.9300
C7 C8 1.382(2)
C7 C5 1.499(2)
C5 C2 1.321(2)
C5 C6 1.513(2)
C2 C1 1.512(2)
C2 C3 1.540(2)
C3 C13 1.510(2)
C3 C4 1.539(2)
C13 C14 1.384(2)
C13 C18 1.395(2)
C14 C15 1.375(2)
C14 H4 0.9300
C15 C16 1.373(3)
C16 C17 1.373(3)
C16 H1 0.9300
C17 C18 1.382(3)
C17 H3 0.9300
C18 H2 0.9300
C4 H7 0.9700
C4 H8 0.9700
C1 H6 0.9700
C1 H5 0.9700
C6 H10 0.9600
C6 H11 0.9600
C6 H9 0.9600
C8 C9 1.389(2)
C8 H13 0.9300
C9 H12 0.9300

loop_
_geom_torsion_atom_site_label_1
_geom_torsion_atom_site_label_2
_geom_torsion_atom_site_label_3
_geom_torsion_atom_site_label_4
_geom_torsion
C9 C10 C11 C12 0.5(3)
F1 C10 C11 C12 -178.47(18)
C10 C11 C12 C7 0.8(3)
C11 C12 C7 C8 -1.8(2)
C11 C12 C7 C5 179.25(16)
C12 C7 C5 C2 -103.47(18)
C8 C7 C5 C2 77.6(2)
C12 C7 C5 C6 76.4(2)
C8 C7 C5 C6 -102.52(18)
C7 C5 C2 C1 178.96(15)
C6 C5 C2 C1 -0.9(3)
C7 C5 C2 C3 -1.9(2)
C6 C5 C2 C3 178.19(16)
C5 C2 C3 O2 -72.1(2)
C1 C2 C3 O2 107.15(14)
C5 C2 C3 C13 51.5(2)
C1 C2 C3 C13 -129.28(14)
C5 C2 C3 C4 171.65(16)
C1 C2 C3 C4 -9.09(17)
O2 C3 C13 C14 0.84(18)
C4 C3 C13 C14 121.58(15)
C2 C3 C13 C14 -124.38(15)
O2 C3 C13 C18 -178.93(14)
C4 C3 C13 C18 -58.18(19)
C2 C3 C13 C18 55.9(2)
C18 C13 C14 C15 0.5(2)
C3 C13 C14 C15 -179.26(14)
C13 C14 C15 C16 0.1(3)
C13 C14 C15 Cl1 -179.80(12)
C14 C15 C16 C17 0.0(3)
Cl1 C15 C16 C17 179.89(16)
C15 C16 C17 C18 -0.7(3)
C16 C17 C18 C13 1.3(3)
C14 C13 C18 C17 -1.2(3)
C3 C13 C18 C17 178.56(17)
C1 O1 C4 C3 -42.11(17)
O2 C3 C4 O1 -86.67(16)
C13 C3 C4 O1 153.58(14)
C2 C3 C4 O1 30.65(17)
C4 O1 C1 C2 35.23(16)
C5 C2 C1 O1 164.23(15)
C3 C2 C1 O1 -15.05(17)
C12 C7 C8 C9 1.6(2)
C5 C7 C8 C9 -179.47(15)
C11 C10 C9 C8 -0.7(3)
F1 C10 C9 C8 178.26(16)
C7 C8 C9 C10 -0.3(3)
